data_7013196
loop_
_publ_author_name
'Juan C. Mareque Rivas'
'Emiliano Salvagni'
'Rafael Torres Mart\'in de Rosales'
'Simon Parsons'

_publ_section_title
;
 Internal hydrogen bonding in tetrahedral and trigonal bipyramidal
 zinc(II) complexes of pyridine-based ligands
;
_journal_issue 17
_journal_name_full 'Dalton Trans.'
_journal_page_first 3339
_journal_page_last 3349
_journal_paper_doi 10.1039/b305476b
_journal_year 2003
_chemical_formula_moiety '[ZnL2Cl]BPh4.0.5MeCN'
_chemical_formula_sum 'C43 H40.5 B Cl N5.5 Zn'
_chemical_formula_weight 745.94
_chemical_name_systematic
;
?
;
_space_group_IT_number 14
_symmetry_cell_setting monoclinic
_symmetry_space_group_name_Hall '-P 2yn'
_symmetry_space_group_name_H-M 'P 1 21/n 1'
_atom_sites_solution_hydrogens geom
_atom_sites_solution_primary Patterson
_atom_sites_solution_secondary difmap
_audit_creation_method SHELXL-97
_cell_angle_alpha 90.00
_cell_angle_beta 101.631(2)
_cell_angle_gamma 90.00
_cell_formula_units_Z 4
_cell_length_a 9.9481(13)
_cell_length_b 16.374(2)
_cell_length_c 23.249(3)
_cell_measurement_reflns_used 4863
_cell_measurement_temperature 150(2)
_cell_measurement_theta_max 28.5
_cell_measurement_theta_min 2
_cell_volume 3709.3(8)
_computing_structure_refinement 'SHELXL-97 (Sheldrick, 1997)'
_computing_structure_solution Dirdif
_diffrn_ambient_temperature 150(2)
_diffrn_measured_fraction_theta_full 0.996
_diffrn_measured_fraction_theta_max 0.996
_diffrn_measurement_device_type 'Bruker Smart APEX CCD'
_diffrn_radiation_monochromator graphite
_diffrn_radiation_source 'fine-focus sealed tube'
_diffrn_radiation_type MoK\a
_diffrn_radiation_wavelength 0.71073
_diffrn_reflns_av_R_equivalents 0.0321
_diffrn_reflns_av_sigmaI/netI 0.0376
_diffrn_reflns_limit_h_max 10
_diffrn_reflns_limit_h_min -11
_diffrn_reflns_limit_k_max 19
_diffrn_reflns_limit_k_min -19
_diffrn_reflns_limit_l_max 27
_diffrn_reflns_limit_l_min -16
_diffrn_reflns_number 18202
_diffrn_reflns_theta_full 25.04
_diffrn_reflns_theta_max 25.04
_diffrn_reflns_theta_min 1.53
_exptl_absorpt_coefficient_mu 0.773
_exptl_absorpt_correction_T_max 1.000
_exptl_absorpt_correction_T_min 0.674
_exptl_absorpt_correction_type multi-scan
_exptl_absorpt_process_details Sadabs
_exptl_crystal_colour Colourless
_exptl_crystal_density_diffrn 1.336
_exptl_crystal_density_method 'not measured'
_exptl_crystal_description block
_exptl_crystal_F_000 1556
_exptl_crystal_size_max 0.91
_exptl_crystal_size_mid 0.60
_exptl_crystal_size_min 0.58
_refine_diff_density_max 0.606
_refine_diff_density_min -0.327
_refine_diff_density_rms 0.056
_refine_ls_extinction_method none
_refine_ls_goodness_of_fit_ref 1.047
_refine_ls_hydrogen_treatment riding
_refine_ls_matrix_type full
_refine_ls_number_parameters 472
_refine_ls_number_reflns 6529
_refine_ls_number_restraints 0
_refine_ls_restrained_S_all 1.047
_refine_ls_R_factor_all 0.0470
_refine_ls_R_factor_gt 0.0374
_refine_ls_shift/su_max 0.001
_refine_ls_shift/su_mean 0.000
_refine_ls_structure_factor_coef Fsqd
_refine_ls_weighting_details 'calc w=1/[\s^2^(Fo^2^)+(0.0510P)^2^+1.6671P] where P=(Fo^2^+2Fc^2^)/3'
_refine_ls_weighting_scheme calc
_refine_ls_wR_factor_gt 0.0938
_refine_ls_wR_factor_ref 0.0995
_reflns_number_gt 5488
_reflns_number_total 6529
_reflns_threshold_expression >2sigma(I)
_cod_data_source_file b305476b.txt
_cod_data_source_block znr117
_cod_depositor_comments
;
The following automatic conversions were performed:
'_symmetry_cell_setting' value 'Monoclinic' changed to 'monoclinic'
according to '/home/saulius/struct/CIF-dictionaries/cif_core.dic'
dictionary named 'cif_core.dic' version 2.4.1 from
2010-06-29.

'_exptl_absorpt_correction_type' value 'Multiscan' changed to
'multi-scan' according to
'/home/saulius/struct/CIF-dictionaries/cif_core.dic' dictionary named
'cif_core.dic' version 2.4.1 from 2010-06-29.

Automatic conversion script
Id: cif_fix_enum 1527 2010-12-29 10:47:43Z saulius 
;
_cod_original_cell_volume 3709.2(8)
_cod_original_sg_symbol_H-M P21/n
_cod_original_formula_sum 'C43 H40.50 B Cl N5.50 Zn'
_cod_database_code 7013196

loop_
_symmetry_equiv_pos_as_xyz
'x, y, z'
'-x+1/2, y+1/2, -z+1/2'
'-x, -y, -z'
'x-1/2, -y-1/2, z-1/2'

loop_
_atom_site_label
_atom_site_type_symbol
_atom_site_fract_x
_atom_site_fract_y
_atom_site_fract_z
_atom_site_U_iso_or_equiv
_atom_site_adp_type
_atom_site_occupancy
_atom_site_symmetry_multiplicity
_atom_site_calc_flag
_atom_site_refinement_flags
_atom_site_disorder_assembly
_atom_site_disorder_group
Zn Zn 0.09689(3) 0.207390(16) 0.437830(11) 0.02996(10) Uani 1 1 d . . .
Cl Cl 0.28522(7) 0.23355(5) 0.51049(3) 0.05114(19) Uani 1 1 d . . .
N1 N -0.06130(19) 0.16753(11) 0.36115(8) 0.0300(4) Uani 1 1 d . . .
C1 C -0.1840(2) 0.15097(14) 0.38551(10) 0.0336(5) Uani 1 1 d . . .
H1A H -0.1770 0.0957 0.4031 0.040 Uiso 1 1 calc R . .
H1B H -0.2664 0.1524 0.3535 0.040 Uiso 1 1 calc R . .
N2 N -0.08075(19) 0.24567(11) 0.46326(8) 0.0277(4) Uani 1 1 d . . .
C2 C -0.1990(2) 0.21335(14) 0.43178(10) 0.0309(5) Uani 1 1 d . . .
C3 C -0.3255(3) 0.23167(15) 0.44279(11) 0.0362(6) Uani 1 1 d . . .
H3A H -0.4062 0.2090 0.4194 0.043 Uiso 1 1 calc R . .
C4 C -0.3334(3) 0.28438(15) 0.48905(11) 0.0402(6) Uani 1 1 d . . .
H4A H -0.4199 0.2967 0.4983 0.048 Uiso 1 1 calc R . .
C5 C -0.2171(3) 0.31820(15) 0.52087(11) 0.0375(6) Uani 1 1 d . . .
H5A H -0.2218 0.3542 0.5525 0.045 Uiso 1 1 calc R . .
C6 C -0.0897(2) 0.29945(13) 0.50667(10) 0.0307(5) Uani 1 1 d . . .
N7 N 0.0267(3) 0.33539(14) 0.53529(10) 0.0426(5) Uani 1 1 d . . .
C11 C -0.0068(3) 0.09316(14) 0.33822(10) 0.0355(5) Uani 1 1 d . . .
H11A H 0.0564 0.1087 0.3122 0.043 Uiso 1 1 calc R . .
H11B H -0.0834 0.0615 0.3147 0.043 Uiso 1 1 calc R . .
N12 N 0.11897(19) 0.07970(12) 0.43811(8) 0.0313(4) Uani 1 1 d . . .
C12 C 0.0680(2) 0.04126(14) 0.38740(10) 0.0324(5) Uani 1 1 d . . .
C13 C 0.0900(3) -0.04156(15) 0.38063(12) 0.0438(6) Uani 1 1 d . . .
H13A H 0.0527 -0.0682 0.3446 0.053 Uiso 1 1 calc R . .
C14 C 0.1667(3) -0.08481(16) 0.42679(13) 0.0497(7) Uani 1 1 d . . .
H14A H 0.1833 -0.1415 0.4228 0.060 Uiso 1 1 calc R . .
C15 C 0.2186(3) -0.04518(16) 0.47848(12) 0.0451(6) Uani 1 1 d . . .
H15A H 0.2720 -0.0738 0.5107 0.054 Uiso 1 1 calc R . .
C16 C 0.1919(3) 0.03695(15) 0.48278(10) 0.0368(6) Uani 1 1 d . . .
H16A H 0.2264 0.0642 0.5188 0.044 Uiso 1 1 calc R . .
C21 C -0.0807(2) 0.23499(15) 0.31922(10) 0.0357(5) Uani 1 1 d . . .
H21A H -0.1491 0.2737 0.3291 0.043 Uiso 1 1 calc R . .
H21B H -0.1167 0.2136 0.2793 0.043 Uiso 1 1 calc R . .
N22 N 0.14596(19) 0.27663(11) 0.36988(9) 0.0314(4) Uani 1 1 d . . .
C22 C 0.0521(2) 0.27921(13) 0.31997(10) 0.0317(5) Uani 1 1 d . . .
C23 C 0.0724(3) 0.32387(15) 0.27165(12) 0.0408(6) Uani 1 1 d . . .
H23A H 0.0052 0.3240 0.2362 0.049 Uiso 1 1 calc R . .
C24 C 0.1916(3) 0.36792(16) 0.27611(13) 0.0477(7) Uani 1 1 d . . .
H24A H 0.2075 0.3992 0.2437 0.057 Uiso 1 1 calc R . .
C25 C 0.2873(3) 0.36654(15) 0.32740(13) 0.0460(7) Uani 1 1 d . . .
H25A H 0.3696 0.3973 0.3311 0.055 Uiso 1 1 calc R . .
C26 C 0.2628(3) 0.31994(14) 0.37362(12) 0.0390(6) Uani 1 1 d . . .
H26A H 0.3300 0.3183 0.4090 0.047 Uiso 1 1 calc R . .
H7NA H 0.118(3) 0.3129(19) 0.5328(14) 0.064(9) Uiso 1 1 d . . .
H7NB H 0.023(3) 0.3713(18) 0.5671(13) 0.055(8) Uiso 1 1 d . . .
B B -0.0539(3) 0.36571(14) 0.72231(11) 0.0263(5) Uani 1 1 d . . .
C31 C 0.0343(2) 0.27931(13) 0.72972(10) 0.0280(5) Uani 1 1 d . . .
C32 C 0.0937(3) 0.24695(15) 0.68495(11) 0.0370(6) Uani 1 1 d . . .
H32A H 0.0862 0.2771 0.6495 0.044 Uiso 1 1 calc R . .
C33 C 0.1630(3) 0.17273(16) 0.69000(13) 0.0441(6) Uani 1 1 d . . .
H33A H 0.2024 0.1536 0.6585 0.053 Uiso 1 1 calc R . .
C34 C 0.1747(2) 0.12684(14) 0.74028(13) 0.0431(6) Uani 1 1 d . . .
H34A H 0.2224 0.0762 0.7440 0.052 Uiso 1 1 calc R . .
C35 C 0.1159(2) 0.15563(14) 0.78521(12) 0.0402(6) Uani 1 1 d . . .
H35A H 0.1213 0.1242 0.8200 0.048 Uiso 1 1 calc R . .
C36 C 0.0486(2) 0.23047(13) 0.77974(11) 0.0323(5) Uani 1 1 d . . .
H36A H 0.0104 0.2493 0.8116 0.039 Uiso 1 1 calc R . .
C41 C -0.0357(2) 0.41331(13) 0.78580(9) 0.0252(4) Uani 1 1 d . . .
C42 C 0.0422(2) 0.48416(14) 0.79983(10) 0.0314(5) Uani 1 1 d . . .
H42A H 0.0874 0.5067 0.7712 0.038 Uiso 1 1 calc R . .
C43 C 0.0565(3) 0.52300(15) 0.85371(11) 0.0390(6) Uani 1 1 d . . .
H43A H 0.1094 0.5716 0.8609 0.047 Uiso 1 1 calc R . .
C44 C -0.0052(3) 0.49192(16) 0.89693(11) 0.0406(6) Uani 1 1 d . . .
H44A H 0.0056 0.5181 0.9341 0.049 Uiso 1 1 calc R . .
C45 C -0.0833(2) 0.42186(15) 0.88513(10) 0.0363(5) Uani 1 1 d . . .
H45A H -0.1260 0.3991 0.9145 0.044 Uiso 1 1 calc R . .
C46 C -0.0995(2) 0.38460(14) 0.83067(10) 0.0300(5) Uani 1 1 d . . .
H46A H -0.1562 0.3375 0.8233 0.036 Uiso 1 1 calc R . .
C51 C -0.0001(2) 0.42561(12) 0.67464(9) 0.0256(5) Uani 1 1 d . . .
C52 C -0.0878(2) 0.47322(13) 0.63326(10) 0.0293(5) Uani 1 1 d . . .
H52A H -0.1837 0.4702 0.6320 0.035 Uiso 1 1 calc R . .
C53 C -0.0412(3) 0.52467(14) 0.59393(10) 0.0361(6) Uani 1 1 d . . .
H53A H -0.1049 0.5559 0.5667 0.043 Uiso 1 1 calc R . .
C54 C 0.0976(3) 0.53043(14) 0.59432(11) 0.0373(6) Uani 1 1 d . . .
H54A H 0.1300 0.5651 0.5673 0.045 Uiso 1 1 calc R . .
C55 C 0.1884(2) 0.48483(14) 0.63463(10) 0.0339(5) Uani 1 1 d . . .
H55A H 0.2841 0.4881 0.6354 0.041 Uiso 1 1 calc R . .
C56 C 0.1401(2) 0.43436(13) 0.67391(10) 0.0296(5) Uani 1 1 d . . .
H56A H 0.2048 0.4043 0.7016 0.035 Uiso 1 1 calc R . .
C61 C -0.2173(2) 0.34472(13) 0.69847(9) 0.0279(5) Uani 1 1 d . . .
C62 C -0.3218(2) 0.39731(15) 0.70858(10) 0.0341(5) Uani 1 1 d . . .
H62A H -0.2966 0.4443 0.7322 0.041 Uiso 1 1 calc R . .
C63 C -0.4599(2) 0.38387(18) 0.68569(11) 0.0432(6) Uani 1 1 d . . .
H63A H -0.5267 0.4208 0.6944 0.052 Uiso 1 1 calc R . .
C64 C -0.5003(3) 0.31713(19) 0.65039(11) 0.0481(7) Uani 1 1 d . . .
H64A H -0.5945 0.3082 0.6339 0.058 Uiso 1 1 calc R . .
C65 C -0.4019(3) 0.26360(18) 0.63934(11) 0.0454(7) Uani 1 1 d . . .
H65A H -0.4286 0.2172 0.6152 0.054 Uiso 1 1 calc R . .
C66 C -0.2630(3) 0.27693(15) 0.66326(10) 0.0359(5) Uani 1 1 d . . .
H66A H -0.1974 0.2386 0.6553 0.043 Uiso 1 1 calc R . .
N1S N 0.5208(7) 0.4600(4) 0.4313(3) 0.089(2) Uiso 0.50 1 d P A -1
C2S C 0.4868(9) 0.4738(5) 0.4753(4) 0.081(2) Uiso 0.50 1 d P A -1
C3S C 0.4358(13) 0.4760(8) 0.5304(5) 0.136(4) Uiso 0.50 1 d P A -1
H3S1 H 0.3504 0.4446 0.5257 0.204 Uiso 0.50 1 calc PR A -1
H3S2 H 0.4185 0.5327 0.5402 0.204 Uiso 0.50 1 calc PR A -1
H3S3 H 0.5046 0.4520 0.5620 0.204 Uiso 0.50 1 calc PR A -1

loop_
_atom_site_aniso_label
_atom_site_aniso_U_11
_atom_site_aniso_U_22
_atom_site_aniso_U_33
_atom_site_aniso_U_23
_atom_site_aniso_U_13
_atom_site_aniso_U_12
Zn 0.02970(16) 0.03053(16) 0.02797(16) -0.00524(11) 0.00179(11) -0.00292(11)
Cl 0.0405(4) 0.0592(4) 0.0462(4) -0.0147(3) -0.0091(3) -0.0033(3)
N1 0.0318(10) 0.0325(10) 0.0246(10) -0.0018(8) 0.0029(8) -0.0053(8)
C1 0.0320(13) 0.0376(13) 0.0303(12) -0.0034(10) 0.0040(10) -0.0097(10)
N2 0.0325(10) 0.0273(10) 0.0224(9) 0.0016(7) 0.0038(8) -0.0023(8)
C2 0.0347(13) 0.0322(12) 0.0253(12) 0.0031(9) 0.0046(10) -0.0061(10)
C3 0.0333(13) 0.0420(14) 0.0330(13) 0.0046(10) 0.0059(10) -0.0066(10)
C4 0.0393(14) 0.0433(14) 0.0412(15) 0.0057(11) 0.0158(12) 0.0004(11)
C5 0.0487(15) 0.0339(13) 0.0327(13) 0.0015(10) 0.0148(12) 0.0019(11)
C6 0.0422(14) 0.0248(11) 0.0238(11) 0.0037(9) 0.0039(10) -0.0014(10)
N7 0.0495(14) 0.0393(12) 0.0367(12) -0.0107(10) 0.0034(10) -0.0015(10)
C11 0.0429(14) 0.0350(13) 0.0288(12) -0.0085(10) 0.0074(11) -0.0077(11)
N12 0.0336(11) 0.0321(10) 0.0291(10) -0.0012(8) 0.0083(8) -0.0028(8)
C12 0.0343(13) 0.0340(12) 0.0309(12) -0.0035(10) 0.0112(10) -0.0067(10)
C13 0.0525(16) 0.0357(14) 0.0442(15) -0.0081(12) 0.0123(13) -0.0091(12)
C14 0.0637(19) 0.0292(13) 0.0595(18) 0.0036(12) 0.0202(15) -0.0004(12)
C15 0.0549(17) 0.0384(14) 0.0451(16) 0.0122(12) 0.0173(13) 0.0019(12)
C16 0.0419(14) 0.0411(14) 0.0285(12) 0.0053(10) 0.0095(11) 0.0003(11)
C21 0.0347(13) 0.0426(14) 0.0278(12) 0.0014(10) 0.0019(10) 0.0000(10)
N22 0.0304(10) 0.0252(10) 0.0397(12) -0.0038(8) 0.0098(9) 0.0017(8)
C22 0.0358(13) 0.0263(12) 0.0354(13) -0.0025(9) 0.0125(11) 0.0050(9)
C23 0.0523(16) 0.0328(13) 0.0417(14) 0.0008(11) 0.0196(12) 0.0066(12)
C24 0.0617(19) 0.0331(14) 0.0569(18) 0.0019(12) 0.0324(16) 0.0030(12)
C25 0.0426(15) 0.0292(13) 0.075(2) -0.0065(13) 0.0318(15) -0.0015(11)
C26 0.0330(13) 0.0272(12) 0.0592(17) -0.0082(11) 0.0153(12) 0.0020(10)
B 0.0282(13) 0.0230(12) 0.0282(13) 0.0024(10) 0.0066(10) 0.0004(10)
C31 0.0238(11) 0.0237(11) 0.0359(13) 0.0003(9) 0.0046(10) -0.0031(8)
C32 0.0391(14) 0.0310(13) 0.0421(14) -0.0006(11) 0.0112(11) 0.0001(10)
C33 0.0392(14) 0.0351(14) 0.0606(18) -0.0113(13) 0.0163(13) 0.0018(11)
C34 0.0296(13) 0.0236(12) 0.0747(19) 0.0014(12) 0.0071(13) 0.0033(10)
C35 0.0326(13) 0.0289(12) 0.0587(17) 0.0120(11) 0.0082(12) 0.0023(10)
C36 0.0273(12) 0.0268(11) 0.0434(14) 0.0050(10) 0.0083(10) -0.0007(9)
C41 0.0223(11) 0.0253(11) 0.0275(11) 0.0039(9) 0.0040(9) 0.0040(8)
C42 0.0338(13) 0.0296(12) 0.0314(12) 0.0012(9) 0.0083(10) -0.0018(9)
C43 0.0396(14) 0.0380(14) 0.0386(14) -0.0074(11) 0.0057(11) -0.0058(11)
C44 0.0419(15) 0.0490(15) 0.0304(13) -0.0069(11) 0.0060(11) 0.0055(12)
C45 0.0324(13) 0.0477(14) 0.0299(13) 0.0056(11) 0.0090(10) 0.0065(11)
C46 0.0258(11) 0.0314(12) 0.0330(12) 0.0052(10) 0.0063(9) 0.0033(9)
C51 0.0303(12) 0.0221(10) 0.0246(11) -0.0036(8) 0.0063(9) -0.0007(9)
C52 0.0333(12) 0.0258(11) 0.0307(12) -0.0017(9) 0.0109(10) 0.0046(9)
C53 0.0486(15) 0.0281(12) 0.0336(13) 0.0076(10) 0.0134(11) 0.0112(10)
C54 0.0537(16) 0.0254(12) 0.0374(13) 0.0050(10) 0.0199(12) -0.0010(11)
C55 0.0355(13) 0.0308(12) 0.0372(13) -0.0009(10) 0.0112(11) -0.0066(10)
C56 0.0327(12) 0.0271(11) 0.0275(12) 0.0003(9) 0.0026(10) -0.0020(9)
C61 0.0285(12) 0.0309(12) 0.0246(11) 0.0065(9) 0.0064(9) -0.0023(9)
C62 0.0313(12) 0.0399(13) 0.0303(12) 0.0035(10) 0.0040(10) 0.0011(10)
C63 0.0288(13) 0.0658(18) 0.0345(14) 0.0098(13) 0.0051(11) 0.0054(12)
C64 0.0309(14) 0.079(2) 0.0319(14) 0.0072(13) 0.0009(11) -0.0121(13)
C65 0.0461(16) 0.0562(17) 0.0331(14) -0.0022(12) 0.0062(12) -0.0183(13)
C66 0.0378(14) 0.0402(14) 0.0305(13) -0.0025(10) 0.0089(11) -0.0071(11)

loop_
_atom_type_symbol
_atom_type_description
_atom_type_scat_dispersion_real
_atom_type_scat_dispersion_imag
_atom_type_scat_source
C C 0.0033 0.0016 'International Tables Vol C Tables 4.2.6.8 and 6.1.1.4'
H H 0.0000 0.0000 'International Tables Vol C Tables 4.2.6.8 and 6.1.1.4'
B B 0.0013 0.0007 'International Tables Vol C Tables 4.2.6.8 and 6.1.1.4'
N N 0.0061 0.0033 'International Tables Vol C Tables 4.2.6.8 and 6.1.1.4'
Cl Cl 0.1484 0.1585 'International Tables Vol C Tables 4.2.6.8 and 6.1.1.4'
Zn Zn 0.2839 1.4301 'International Tables Vol C Tables 4.2.6.8 and 6.1.1.4'

loop_
_geom_angle_atom_site_label_1
_geom_angle_atom_site_label_2
_geom_angle_atom_site_label_3
_geom_angle
_geom_angle_site_symmetry_1
_geom_angle_site_symmetry_3
_geom_angle_publ_flag
N2 Zn N22 113.34(7) . . ?
N2 Zn N12 113.26(7) . . ?
N22 Zn N12 120.25(7) . . ?
N2 Zn N1 79.11(7) . . ?
N22 Zn N1 77.75(7) . . ?
N12 Zn N1 76.54(7) . . ?
N2 Zn Cl 110.50(5) . . ?
N22 Zn Cl 100.10(6) . . ?
N12 Zn Cl 96.55(6) . . ?
N1 Zn Cl 170.00(5) . . ?
C21 N1 C1 112.85(18) . . ?
C21 N1 C11 113.07(18) . . ?
C1 N1 C11 112.39(18) . . ?
C21 N1 Zn 106.87(14) . . ?
C1 N1 Zn 104.68(13) . . ?
C11 N1 Zn 106.23(14) . . ?
N1 C1 C2 110.96(18) . . ?
N1 C1 H1A 109.4 . . ?
C2 C1 H1A 109.4 . . ?
N1 C1 H1B 109.4 . . ?
C2 C1 H1B 109.4 . . ?
H1A C1 H1B 108.0 . . ?
C6 N2 C2 118.28(19) . . ?
C6 N2 Zn 126.66(15) . . ?
C2 N2 Zn 115.06(15) . . ?
N2 C2 C3 122.8(2) . . ?
N2 C2 C1 116.5(2) . . ?
C3 C2 C1 120.5(2) . . ?
C2 C3 C4 118.5(2) . . ?
C2 C3 H3A 120.7 . . ?
C4 C3 H3A 120.7 . . ?
C5 C4 C3 119.9(2) . . ?
C5 C4 H4A 120.1 . . ?
C3 C4 H4A 120.1 . . ?
C4 C5 C6 119.5(2) . . ?
C4 C5 H5A 120.3 . . ?
C6 C5 H5A 120.3 . . ?
N7 C6 N2 118.2(2) . . ?
N7 C6 C5 120.9(2) . . ?
N2 C6 C5 120.9(2) . . ?
C6 N7 H7NA 120.8(19) . . ?
C6 N7 H7NB 119.4(18) . . ?
H7NA N7 H7NB 117(3) . . ?
N1 C11 C12 110.79(18) . . ?
N1 C11 H11A 109.5 . . ?
C12 C11 H11A 109.5 . . ?
N1 C11 H11B 109.5 . . ?
C12 C11 H11B 109.5 . . ?
H11A C11 H11B 108.1 . . ?
C16 N12 C12 119.1(2) . . ?
C16 N12 Zn 124.24(16) . . ?
C12 N12 Zn 116.29(15) . . ?
N12 C12 C13 121.2(2) . . ?
N12 C12 C11 116.5(2) . . ?
C13 C12 C11 122.3(2) . . ?
C14 C13 C12 119.2(2) . . ?
C14 C13 H13A 120.4 . . ?
C12 C13 H13A 120.4 . . ?
C15 C14 C13 119.3(2) . . ?
C15 C14 H14A 120.3 . . ?
C13 C14 H14A 120.3 . . ?
C14 C15 C16 118.7(3) . . ?
C14 C15 H15A 120.6 . . ?
C16 C15 H15A 120.6 . . ?
N12 C16 C15 122.4(2) . . ?
N12 C16 H16A 118.8 . . ?
C15 C16 H16A 118.8 . . ?
N1 C21 C22 111.03(19) . . ?
N1 C21 H21A 109.4 . . ?
C22 C21 H21A 109.4 . . ?
N1 C21 H21B 109.4 . . ?
C22 C21 H21B 109.4 . . ?
H21A C21 H21B 108.0 . . ?
C22 N22 C26 118.8(2) . . ?
C22 N22 Zn 116.55(15) . . ?
C26 N22 Zn 124.62(18) . . ?
N22 C22 C23 122.0(2) . . ?
N22 C22 C21 117.0(2) . . ?
C23 C22 C21 121.0(2) . . ?
C24 C23 C22 118.6(3) . . ?
C24 C23 H23A 120.7 . . ?
C22 C23 H23A 120.7 . . ?
C25 C24 C23 119.7(3) . . ?
C25 C24 H24A 120.2 . . ?
C23 C24 H24A 120.2 . . ?
C24 C25 C26 119.2(2) . . ?
C24 C25 H25A 120.4 . . ?
C26 C25 H25A 120.4 . . ?
N22 C26 C25 121.7(3) . . ?
N22 C26 H26A 119.2 . . ?
C25 C26 H26A 119.2 . . ?
C61 B C41 108.91(17) . . ?
C61 B C51 109.32(17) . . ?
C41 B C51 109.21(17) . . ?
C61 B C31 108.91(17) . . ?
C41 B C31 110.54(17) . . ?
C51 B C31 109.93(17) . . ?
C36 C31 C32 114.6(2) . . ?
C36 C31 B 122.6(2) . . ?
C32 C31 B 122.7(2) . . ?
C33 C32 C31 123.0(2) . . ?
C33 C32 H32A 118.5 . . ?
C31 C32 H32A 118.5 . . ?
C34 C33 C32 120.3(2) . . ?
C34 C33 H33A 119.8 . . ?
C32 C33 H33A 119.8 . . ?
C33 C34 C35 118.7(2) . . ?
C33 C34 H34A 120.6 . . ?
C35 C34 H34A 120.6 . . ?
C34 C35 C36 120.1(2) . . ?
C34 C35 H35A 119.9 . . ?
C36 C35 H35A 119.9 . . ?
C35 C36 C31 123.2(2) . . ?
C35 C36 H36A 118.4 . . ?
C31 C36 H36A 118.4 . . ?
C42 C41 C46 114.6(2) . . ?
C42 C41 B 123.93(19) . . ?
C46 C41 B 121.45(19) . . ?
C43 C42 C41 122.9(2) . . ?
C43 C42 H42A 118.6 . . ?
C41 C42 H42A 118.6 . . ?
C44 C43 C42 120.7(2) . . ?
C44 C43 H43A 119.6 . . ?
C42 C43 H43A 119.6 . . ?
C43 C44 C45 118.5(2) . . ?
C43 C44 H44A 120.7 . . ?
C45 C44 H44A 120.7 . . ?
C44 C45 C46 120.3(2) . . ?
C44 C45 H45A 119.8 . . ?
C46 C45 H45A 119.8 . . ?
C45 C46 C41 122.9(2) . . ?
C45 C46 H46A 118.5 . . ?
C41 C46 H46A 118.5 . . ?
C52 C51 C56 114.7(2) . . ?
C52 C51 B 123.51(19) . . ?
C56 C51 B 121.77(19) . . ?
C53 C52 C51 123.1(2) . . ?
C53 C52 H52A 118.5 . . ?
C51 C52 H52A 118.5 . . ?
C54 C53 C52 120.1(2) . . ?
C54 C53 H53A 119.9 . . ?
C52 C53 H53A 119.9 . . ?
C55 C54 C53 118.9(2) . . ?
C55 C54 H54A 120.6 . . ?
C53 C54 H54A 120.6 . . ?
C54 C55 C56 120.2(2) . . ?
C54 C55 H55A 119.9 . . ?
C56 C55 H55A 119.9 . . ?
C55 C56 C51 123.0(2) . . ?
C55 C56 H56A 118.5 . . ?
C51 C56 H56A 118.5 . . ?
C66 C61 C62 114.8(2) . . ?
C66 C61 B 123.1(2) . . ?
C62 C61 B 122.0(2) . . ?
C63 C62 C61 123.2(2) . . ?
C63 C62 H62A 118.4 . . ?
C61 C62 H62A 118.4 . . ?
C64 C63 C62 120.1(3) . . ?
C64 C63 H63A 119.9 . . ?
C62 C63 H63A 119.9 . . ?
C65 C64 C63 118.9(2) . . ?
C65 C64 H64A 120.5 . . ?
C63 C64 H64A 120.5 . . ?
C64 C65 C66 120.6(3) . . ?
C64 C65 H65A 119.7 . . ?
C66 C65 H65A 119.7 . . ?
C65 C66 C61 122.3(2) . . ?
C65 C66 H66A 118.8 . . ?
C61 C66 H66A 118.8 . . ?
N1S C2S C3S 169.7(11) . . ?

loop_
_geom_bond_atom_site_label_1
_geom_bond_atom_site_label_2
_geom_bond_distance
_geom_bond_site_symmetry_2
_geom_bond_publ_flag
Zn N2 2.0704(19) . ?
Zn N22 2.081(2) . ?
Zn N12 2.1021(19) . ?
Zn N1 2.2247(18) . ?
Zn Cl 2.2959(7) . ?
N1 C21 1.460(3) . ?
N1 C1 1.471(3) . ?
N1 C11 1.476(3) . ?
C1 C2 1.512(3) . ?
C1 H1A 0.9900 . ?
C1 H1B 0.9900 . ?
N2 C6 1.356(3) . ?
N2 C2 1.361(3) . ?
C2 C3 1.367(3) . ?
C3 C4 1.394(4) . ?
C3 H3A 0.9500 . ?
C4 C5 1.360(4) . ?
C4 H4A 0.9500 . ?
C5 C6 1.407(3) . ?
C5 H5A 0.9500 . ?
C6 N7 1.349(3) . ?
N7 H7NA 0.99(3) . ?
N7 H7NB 0.95(3) . ?
C11 C12 1.497(3) . ?
C11 H11A 0.9900 . ?
C11 H11B 0.9900 . ?
N12 C16 1.338(3) . ?
N12 C12 1.342(3) . ?
C12 C13 1.388(3) . ?
C13 C14 1.380(4) . ?
C13 H13A 0.9500 . ?
C14 C15 1.372(4) . ?
C14 H14A 0.9500 . ?
C15 C16 1.378(4) . ?
C15 H15A 0.9500 . ?
C16 H16A 0.9500 . ?
C21 C22 1.504(3) . ?
C21 H21A 0.9900 . ?
C21 H21B 0.9900 . ?
N22 C22 1.335(3) . ?
N22 C26 1.350(3) . ?
C22 C23 1.389(3) . ?
C23 C24 1.374(4) . ?
C23 H23A 0.9500 . ?
C24 C25 1.368(4) . ?
C24 H24A 0.9500 . ?
C25 C26 1.379(4) . ?
C25 H25A 0.9500 . ?
C26 H26A 0.9500 . ?
B C61 1.644(3) . ?
B C41 1.647(3) . ?
B C51 1.648(3) . ?
B C31 1.656(3) . ?
C31 C36 1.395(3) . ?
C31 C32 1.400(3) . ?
C32 C33 1.390(3) . ?
C32 H32A 0.9500 . ?
C33 C34 1.375(4) . ?
C33 H33A 0.9500 . ?
C34 C35 1.379(4) . ?
C34 H34A 0.9500 . ?
C35 C36 1.390(3) . ?
C35 H35A 0.9500 . ?
C36 H36A 0.9500 . ?
C41 C42 1.397(3) . ?
C41 C46 1.407(3) . ?
C42 C43 1.386(3) . ?
C42 H42A 0.9500 . ?
C43 C44 1.376(4) . ?
C43 H43A 0.9500 . ?
C44 C45 1.381(4) . ?
C44 H44A 0.9500 . ?
C45 C46 1.385(3) . ?
C45 H45A 0.9500 . ?
C46 H46A 0.9500 . ?
C51 C52 1.399(3) . ?
C51 C56 1.406(3) . ?
C52 C53 1.390(3) . ?
C52 H52A 0.9500 . ?
C53 C54 1.383(4) . ?
C53 H53A 0.9500 . ?
C54 C55 1.382(3) . ?
C54 H54A 0.9500 . ?
C55 C56 1.387(3) . ?
C55 H55A 0.9500 . ?
C56 H56A 0.9500 . ?
C61 C66 1.400(3) . ?
C61 C62 1.405(3) . ?
C62 C63 1.387(3) . ?
C62 H62A 0.9500 . ?
C63 C64 1.377(4) . ?
C63 H63A 0.9500 . ?
C64 C65 1.376(4) . ?
C64 H64A 0.9500 . ?
C65 C66 1.399(4) . ?
C65 H65A 0.9500 . ?
C66 H66A 0.9500 . ?
N1S C2S 1.162(10) . ?
C2S C3S 1.471(13) . ?
C3S H3S1 0.9800 . ?
C3S H3S2 0.9800 . ?
C3S H3S3 0.9800 . ?
